data_4314016
loop_
_publ_author_name
'Takuya Matsumoto'
'Yohsuke Kamada'
'Toyonari Sugimoto'
'Toshiji Tada'
'Satoru Noguchi'
'Hiroyuki Nakazumi'
'Motoo Shiro'
'Harukazu Yoshino'
'Keizo Murata'

_publ_contact_author_email toyonari@iwate.riast.osakafu-u.ac.jp
_publ_contact_author_fax 0722-52-4175
_publ_contact_author_name 'T, Matsumoto'
_publ_contact_author_phone 0722-52-4175
_publ_section_title
;
 Electrical Conducting and Magnetic Properties of
 (Ethylenedithiotetrathiafulvalenothioquinone-1,3-diselenolemethide)2
 .FeBr4(GaBr4) Crystals with Two Different Interlayer Arrangements of
 Donor Molecules
;
_journal_name_full 'Inorganic Chemistry'
_journal_page_first 5192
_journal_page_last 5201
_journal_paper_doi 10.1021/ic030083v
_journal_volume 42
_journal_year 2003
_chemical_formula_moiety '2(C11 H6 S7 Se2 0.5+), Br4 Ga1 1-'
_chemical_formula_sum 'C22 H12 Br4 Ga S14 Se4'
_chemical_formula_weight 1430.35
_space_group_IT_number 7
_symmetry_cell_setting monoclinic
_symmetry_Int_Tables_number 7
_symmetry_space_group_name_Hall 'P -2yc'
_symmetry_space_group_name_H-M 'P 1 c 1'
_cell_angle_alpha 90
_cell_angle_beta 98.23(3)
_cell_angle_gamma 90
_cell_formula_units_Z 2
_cell_length_a 7.307(2)
_cell_length_b 19.132(6)
_cell_length_c 14.166(5)
_cell_measurement_reflns_used 17951
_cell_measurement_temperature 93.2
_cell_measurement_theta_max 30.1
_cell_measurement_theta_min 3.0
_cell_volume 1960.0(11)
_computing_cell_refinement PROCESS-AUTO
_computing_data_collection PROCESS-AUTO
_computing_data_reduction 'teXsan Ver. 1.10'
_computing_publication_material 'teXsan Ver. 1.10'
_computing_structure_refinement 'teXsan Ver. 1.10'
_computing_structure_solution SHELXS97
_diffrn_detector_area_resol_mean 10
_diffrn_measured_fraction_theta_full 1.6683
_diffrn_measured_fraction_theta_max 1.6683
_diffrn_measurement_device_type 'Rigaku RAXIS-RAPID Imaging Plate'
_diffrn_measurement_method \w
_diffrn_radiation_type 'Mo K\a'
_diffrn_radiation_wavelength 0.7107
_diffrn_reflns_av_R_equivalents 0.092
_diffrn_reflns_limit_h_max 10
_diffrn_reflns_limit_h_min -10
_diffrn_reflns_limit_k_max 26
_diffrn_reflns_limit_k_min 0
_diffrn_reflns_limit_l_max 19
_diffrn_reflns_limit_l_min -18
_diffrn_reflns_number 21738
_diffrn_reflns_theta_full 30.03
_diffrn_reflns_theta_max 30.03
_exptl_absorpt_coefficient_mu 9.273
_exptl_absorpt_correction_T_max 0.911
_exptl_absorpt_correction_T_min 0.141
_exptl_absorpt_correction_type multi-scan
_exptl_absorpt_process_details '(Higashi, 1995)'
_exptl_crystal_colour black
_exptl_crystal_density_diffrn 2.424
_exptl_crystal_density_method 'not measured'
_exptl_crystal_description platelet
_exptl_crystal_size_max 0.300
_exptl_crystal_size_mid 0.080
_exptl_crystal_size_min 0.010
_refine_diff_density_max 1.03
_refine_diff_density_min 0.00
_refine_ls_extinction_method none
_refine_ls_goodness_of_fit_ref 0.929
_refine_ls_hydrogen_treatment noref
_refine_ls_number_parameters 405
_refine_ls_number_reflns 9583
_refine_ls_R_factor_gt 0.0477
_refine_ls_shift/su_max 0.0011
_refine_ls_structure_factor_coef Fsqd
_refine_ls_weighting_details 'w = 1/[\s^2^(Fo^2^) + (0.00100(Max(Fo^2^,0) + 2Fc^2^)/3)^2^]'
_refine_ls_weighting_scheme calc
_refine_ls_wR_factor_ref 0.1069
_reflns_number_gt 6516
_reflns_number_total 9583
_reflns_threshold_expression F^2^>2.0\s(F^2^)
_cod_data_source_file ic030083v_5.cif
_cod_data_source_block RGK872raplt_Osaka_Pref._Un
_cod_original_cell_volume 1959(1)
_cod_original_formula_sum 'C22 H12 Br4 Ga S14 Se4 '
_cod_database_code 4314016

loop_
_symmetry_equiv_pos_as_xyz
x,y,z
x,-y,1/2+z

loop_
_atom_site_label
_atom_site_type_symbol
_atom_site_fract_x
_atom_site_fract_y
_atom_site_fract_z
_atom_site_U_iso_or_equiv
_atom_site_adp_type
_atom_site_occupancy
_atom_site_calc_flag
_atom_site_refinement_flags
_atom_site_disorder_assembly
_atom_site_disorder_group
Br(1) Br 0.308(6) 0.77378(6) 0.264(4) 0.0364(3) Uani 1.00 d . . .
Br(2) Br -0.014(6) 0.92298(6) 0.285(4) 0.0445(3) Uani 1.00 d . . .
Br(3) Br 0.450(6) 0.95730(6) 0.194(4) 0.0455(3) Uani 1.00 d . . .
Br(4) Br 0.451(6) 0.90982(10) 0.454(4) 0.0707(5) Uani 1.00 d . . .
Se(1) Se 0.925(6) 0.66568(5) 0.135(4) 0.0262(2) Uani 1.00 d . . .
Se(2) Se 0.500(6) 0.69569(6) 0.064(4) 0.0285(3) Uani 1.00 d . . .
Se(3) Se 1.020(6) 0.59666(5) 0.402(4) 0.0258(3) Uani 1.00 d . . .
Se(4) Se 0.608(6) 0.64727(5) 0.338(4) 0.0263(3) Uani 1.00 d . . .
Ga(1) Ga 0.299(6) 0.89317(7) 0.300(4) 0.0361(3) Uani 1.00 d . . .
S(1) S 1.271(6) 0.2236(2) 0.181(4) 0.0428(8) Uani 1.00 d . . .
S(2) S 0.839(6) 0.1383(2) 0.132(4) 0.0458(9) Uani 1.00 d . . .
S(3) S 1.052(6) 0.3522(1) 0.157(4) 0.0258(6) Uani 1.00 d . . .
S(4) S 0.692(6) 0.2828(1) 0.109(4) 0.0278(6) Uani 1.00 d . . .
S(5) S 0.858(6) 0.5024(1) 0.110(4) 0.0247(6) Uani 1.00 d . . .
S(6) S 0.495(6) 0.4334(1) 0.066(4) 0.0253(6) Uani 1.00 d . . .
S(7) S 0.290(6) 0.5643(1) 0.022(4) 0.0286(6) Uani 1.00 d . . .
S(8) S 1.192(6) 0.1463(2) 0.491(4) 0.073(1) Uani 1.00 d . . .
S(9) S 0.737(6) 0.0843(2) 0.417(4) 0.064(1) Uani 1.00 d . . .
S(10) S 1.047(6) 0.2799(1) 0.407(4) 0.0338(7) Uani 1.00 d . . .
S(11) S 0.669(6) 0.2280(1) 0.351(4) 0.0323(7) Uani 1.00 d . . .
S(12) S 0.899(6) 0.4384(1) 0.366(4) 0.0245(6) Uani 1.00 d . . .
S(13) S 0.521(6) 0.3855(1) 0.313(4) 0.0244(6) Uani 1.00 d . . .
S(14) S 0.353(6) 0.5246(1) 0.283(4) 0.0288(6) Uani 1.00 d . . .
C(1) C 1.217(7) 0.129(2) 0.163(4) 0.062(7) Uiso 0.50 d P . .
C(1') C 1.215(6) 0.139(1) 0.221(4) 0.022(4) Uiso 0.50 d P . .
C(2) C 1.048(7) 0.104(2) 0.186(4) 0.051(7) Uiso 0.50 d P . .
C(2') C 1.075(7) 0.101(1) 0.139(4) 0.034(5) Uiso 0.50 d P . .
C(3) C 1.052(6) 0.2610(5) 0.152(4) 0.027(2) Uani 1.00 d . . .
C(4) C 0.886(6) 0.2272(5) 0.133(4) 0.030(2) Uani 1.00 d . . .
C(5) C 0.818(6) 0.3598(5) 0.120(4) 0.024(2) Uani 1.00 d . . .
C(6) C 0.734(6) 0.4242(5) 0.101(4) 0.023(2) Uani 1.00 d . . .
C(7) C 0.487(6) 0.5245(5) 0.054(4) 0.023(2) Uani 1.00 d . . .
C(8) C 0.665(6) 0.5566(5) 0.081(4) 0.025(2) Uani 1.00 d . . .
C(9) C 0.689(6) 0.6293(5) 0.088(4) 0.025(2) Uani 1.00 d . . .
C(10) C 0.839(6) 0.7594(5) 0.136(4) 0.029(2) Uani 1.00 d . . .
C(11) C 0.660(6) 0.7694(6) 0.106(4) 0.033(3) Uani 1.00 d . . .
C(12) C 1.114(7) 0.0584(7) 0.469(4) 0.067(4) Uani 1.00 d . . .
C(13) C 0.923(7) 0.0426(7) 0.494(4) 0.062(4) Uani 1.00 d . . .
C(14) C 1.005(6) 0.1930(6) 0.430(4) 0.044(3) Uani 1.00 d . . .
C(15) C 0.829(6) 0.1670(6) 0.405(4) 0.046(3) Uani 1.00 d . . .
C(16) C 0.816(6) 0.2999(5) 0.366(4) 0.028(2) Uani 1.00 d . . .
C(17) C 0.753(6) 0.3666(5) 0.351(4) 0.021(2) Uani 1.00 d . . .
C(18) C 0.539(6) 0.4784(5) 0.316(4) 0.024(2) Uani 1.00 d . . .
C(19) C 0.725(6) 0.5035(5) 0.347(4) 0.021(2) Uani 1.00 d . . .
C(20) C 0.772(6) 0.5720(5) 0.360(4) 0.021(2) Uani 1.00 d . . .
C(21) C 0.969(6) 0.6932(5) 0.402(4) 0.029(2) Uani 1.00 d . . .
C(22) C 0.794(6) 0.7146(6) 0.375(4) 0.030(2) Uani 1.00 d . . .
H(5) H 0.9199 0.7971 0.1558 0.0344 Uiso 1.00 calc . . .
H(6) H 0.6117 0.8155 0.1063 0.0402 Uiso 1.00 calc . . .
H(7) H 1.1996 0.0281 0.5057 0.0807 Uiso 1.00 calc . . .
H(8) H 1.1130 0.0490 0.4032 0.0807 Uiso 1.00 calc . . .
H(9) H 0.9047 -0.0065 0.4895 0.0744 Uiso 1.00 calc . . .
H(10) H 0.9191 0.0576 0.5572 0.0744 Uiso 1.00 calc . . .
H(11) H 1.0653 0.7261 0.4202 0.0343 Uiso 1.00 calc . . .
H(12) H 0.7635 0.7629 0.3745 0.0362 Uiso 1.00 calc . . .

loop_
_atom_site_aniso_label
_atom_site_aniso_U_11
_atom_site_aniso_U_22
_atom_site_aniso_U_33
_atom_site_aniso_U_12
_atom_site_aniso_U_13
_atom_site_aniso_U_23
Br(1) 0.0308(5) 0.0311(5) 0.0485(7) 0.0105(4) 0.0103(5) 0.0055(5)
Br(2) 0.0297(5) 0.0447(7) 0.0551(8) 0.0156(5) -0.0079(5) -0.0212(6)
Br(3) 0.0358(6) 0.0343(6) 0.0616(8) -0.0019(5) -0.0094(5) 0.0014(6)
Br(4) 0.0562(8) 0.100(1) 0.0467(9) 0.0253(8) -0.0234(7) -0.0244(9)
Se(1) 0.0200(4) 0.0311(5) 0.0260(5) -0.0019(4) -0.0023(4) -0.0019(5)
Se(2) 0.0221(4) 0.0320(5) 0.0300(6) 0.0067(4) -0.0011(4) -0.0045(5)
Se(3) 0.0198(4) 0.0306(5) 0.0266(5) -0.0013(4) 0.0022(4) -0.0015(5)
Se(4) 0.0247(5) 0.0278(5) 0.0259(5) 0.0071(4) 0.0017(4) 0.0019(5)
Ga(1) 0.0288(6) 0.0381(7) 0.0375(7) 0.0126(5) -0.0086(5) -0.0106(6)
S(1) 0.025(1) 0.031(1) 0.072(2) 0.003(1) 0.003(1) -0.002(2)
S(2) 0.038(2) 0.032(1) 0.065(2) -0.008(1) 0.000(1) -0.001(2)
S(3) 0.0180(10) 0.027(1) 0.031(1) -0.0018(9) 0.0004(9) 0.000(1)
S(4) 0.023(1) 0.033(1) 0.026(1) -0.0052(10) -0.0009(10) 0.004(1)
S(5) 0.0160(10) 0.032(1) 0.026(1) 0.0009(9) 0.0002(9) 0.000(1)
S(6) 0.0167(9) 0.031(1) 0.027(1) -0.0006(10) -0.0007(9) 0.002(1)
S(7) 0.017(1) 0.038(1) 0.029(1) 0.0040(9) -0.0005(9) -0.001(1)
S(8) 0.083(3) 0.037(2) 0.081(3) 0.027(2) -0.054(2) -0.020(2)
S(9) 0.093(3) 0.032(2) 0.058(2) -0.007(2) -0.023(2) 0.005(2)
S(10) 0.029(1) 0.034(1) 0.034(2) 0.010(1) -0.009(1) -0.008(1)
S(11) 0.036(1) 0.029(1) 0.029(1) -0.001(1) -0.004(1) 0.001(1)
S(12) 0.0170(10) 0.028(1) 0.027(1) 0.0029(9) -0.0030(9) -0.004(1)
S(13) 0.0181(10) 0.029(1) 0.025(1) 0.0007(9) -0.0014(9) 0.001(1)
S(14) 0.017(1) 0.039(1) 0.029(1) 0.0088(9) -0.0009(9) 0.000(1)
C(3) 0.025(3) 0.028(2) 0.029(5) 0.002(3) 0.005(4) 0.001(5)
C(4) 0.030(4) 0.028(3) 0.031(6) 0.001(2) 0.004(4) -0.009(5)
C(5) 0.023(3) 0.031(3) 0.015(5) -0.002(2) -0.006(4) 0.005(4)
C(6) 0.015(2) 0.033(3) 0.020(5) -0.001(2) 0.002(3) -0.001(4)
C(7) 0.020(3) 0.031(2) 0.017(5) 0.003(3) 0.001(3) -0.008(4)
C(8) 0.017(3) 0.031(4) 0.025(5) 0.001(2) -0.003(4) 0.000(4)
C(9) 0.021(3) 0.030(4) 0.023(5) -0.005(2) 0.000(4) 0.000(4)
C(10) 0.032(4) 0.031(3) 0.022(5) 0.000(4) 0.000(4) 0.010(5)
C(11) 0.031(4) 0.033(5) 0.035(6) 0.004(3) 0.000(4) -0.005(5)
C(12) 0.096(8) 0.037(4) 0.057(10) 0.018(5) -0.032(8) -0.014(7)
C(13) 0.107(8) 0.034(7) 0.039(8) 0.020(6) -0.010(6) -0.007(6)
C(14) 0.063(5) 0.032(3) 0.031(6) 0.011(3) -0.014(5) -0.011(4)
C(15) 0.064(6) 0.024(4) 0.041(7) 0.013(3) -0.025(6) -0.006(5)
C(16) 0.031(3) 0.027(3) 0.022(5) 0.003(2) -0.012(4) -0.007(4)
C(17) 0.019(3) 0.027(3) 0.017(5) 0.000(2) -0.002(3) -0.003(4)
C(18) 0.017(3) 0.032(2) 0.022(5) 0.007(2) 0.003(3) -0.010(4)
C(19) 0.019(3) 0.024(3) 0.020(5) 0.006(2) -0.001(3) 0.000(4)
C(20) 0.020(3) 0.024(3) 0.021(5) -0.001(2) 0.008(3) 0.001(4)
C(21) 0.038(4) 0.028(3) 0.020(5) -0.008(4) 0.005(4) 0.009(5)
C(22) 0.035(4) 0.032(5) 0.025(5) -0.002(2) 0.009(4) -0.019(5)

loop_
_atom_type_symbol
_atom_type_description
_atom_type_scat_dispersion_real
_atom_type_scat_dispersion_imag
_atom_type_scat_source
C C 0.003 0.002
;International Tables for Crystallography
(1992, Vol. C, Tables 4.2.6.8 and 6.1.1.1)
;
H H 0.000 0.000
;International Tables for Crystallography
(1992, Vol. C, Table 6.1.1.2)
;
Br Br -0.290 2.459
;International Tables for Crystallography
(1992, Vol. C, Tables 4.2.6.8 and 6.1.1.1)
;
Ga Ga 0.231 1.608
;International Tables for Crystallography
(1992, Vol. C, Tables 4.2.6.8 and 6.1.1.1)
;
S S 0.125 0.123
;International Tables for Crystallography
(1992, Vol. C, Tables 4.2.6.8 and 6.1.1.1)
;
Se Se -0.093 2.226
;International Tables for Crystallography
(1992, Vol. C, Tables 4.2.6.8 and 6.1.1.1)
;

loop_
_geom_angle_atom_site_label_1
_geom_angle_atom_site_label_2
_geom_angle_atom_site_label_3
_geom_angle
_geom_angle_site_symmetry_1
_geom_angle_site_symmetry_2
_geom_angle_site_symmetry_3
_geom_angle_publ_flag
C(9) Se(1) C(10) 93(2) . 1_555 1_555 yes
C(9) Se(2) C(11) 92(2) . 1_555 1_555 yes
C(20) Se(3) C(21) 93(2) . 1_555 1_555 yes
C(20) Se(4) C(22) 93(2) . 1_555 1_555 yes
Br(1) Ga(1) Br(2) 105(1) . 1_555 1_555 yes
Br(1) Ga(1) Br(3) 109(2) . 1_555 1_555 yes
Br(1) Ga(1) Br(4) 108(1) . 1_555 1_555 yes
Br(2) Ga(1) Br(3) 110(1) . 1_555 1_555 yes
Br(2) Ga(1) Br(4) 112(2) . 1_555 1_555 yes
Br(3) Ga(1) Br(4) 109(1) . 1_555 1_555 yes
C(1) S(1) C(1') 26(2) . 1_555 1_555 yes
C(1) S(1) C(3) 101(2) . 1_555 1_555 yes
C(1') S(1) C(3) 101(2) . 1_555 1_555 yes
C(2) S(2) C(2') 22(2) . 1_555 1_555 yes
C(2) S(2) C(4) 102(2) . 1_555 1_555 yes
C(2') S(2) C(4) 101(2) . 1_555 1_555 yes
C(3) S(3) C(5) 94(2) . 1_555 1_555 yes
C(4) S(4) C(5) 95(2) . 1_555 1_555 yes
C(6) S(5) C(8) 95(2) . 1_555 1_555 yes
C(6) S(6) C(7) 98(2) . 1_555 1_555 yes
C(12) S(8) C(14) 100(2) . 1_555 1_555 yes
C(13) S(9) C(15) 101(2) . 1_555 1_555 yes
C(14) S(10) C(16) 94(2) . 1_555 1_555 yes
C(15) S(11) C(16) 96(2) . 1_555 1_555 yes
C(17) S(12) C(19) 96(2) . 1_555 1_555 yes
C(17) S(13) C(18) 97(2) . 1_555 1_555 yes
S(1) C(1) C(1') 72(3) . 1_555 1_555 yes
S(1) C(1) C(2) 118(3) . 1_555 1_555 yes
S(1) C(1) C(2') 130(3) . 1_555 1_555 yes
C(1') C(1) C(2) 73(5) . 1_555 1_555 yes
C(1') C(1) C(2') 103(6) . 1_555 1_555 yes
C(2) C(1) C(2') 30(3) . 1_555 1_555 yes
S(1) C(1') C(1) 81(3) . 1_555 1_555 yes
S(1) C(1') C(2) 123(3) . 1_555 1_555 yes
S(1) C(1') C(2') 109(3) . 1_555 1_555 yes
C(1) C(1') C(2) 72(4) . 1_555 1_555 yes
C(1) C(1') C(2') 45(4) . 1_555 1_555 yes
C(2) C(1') C(2') 26(3) . 1_555 1_555 yes
S(2) C(2) C(1) 120(3) . 1_555 1_555 yes
S(2) C(2) C(1') 128(2) . 1_555 1_555 yes
S(2) C(2) C(2') 87(5) . 1_555 1_555 yes
C(1) C(2) C(1') 34(3) . 1_555 1_555 yes
C(1) C(2) C(2') 56(5) . 1_555 1_555 yes
C(1') C(2) C(2') 90(6) . 1_555 1_555 yes
S(2) C(2') C(1) 127(2) . 1_555 1_555 yes
S(2) C(2') C(1') 111(2) . 1_555 1_555 yes
S(2) C(2') C(2) 69(5) . 1_555 1_555 yes
C(1) C(2') C(1') 30(3) . 1_555 1_555 yes
C(1) C(2') C(2) 93(6) . 1_555 1_555 yes
C(1') C(2') C(2) 62(5) . 1_555 1_555 yes
S(1) C(3) S(3) 114(2) . 1_555 1_555 yes
S(1) C(3) C(4) 127(1) . 1_555 1_555 yes
S(3) C(3) C(4) 118(2) . 1_555 1_555 yes
S(2) C(4) S(4) 115(2) . 1_555 1_555 yes
S(2) C(4) C(3) 129(2) . 1_555 1_555 yes
S(4) C(4) C(3) 114(1) . 1_555 1_555 yes
S(3) C(5) S(4) 116(1) . 1_555 1_555 yes
S(3) C(5) C(6) 121(2) . 1_555 1_555 yes
S(4) C(5) C(6) 121(3) . 1_555 1_555 yes
S(5) C(6) S(6) 114(1) . 1_555 1_555 yes
S(5) C(6) C(5) 122(3) . 1_555 1_555 yes
S(6) C(6) C(5) 122(2) . 1_555 1_555 yes
S(6) C(7) S(7) 120(2) . 1_555 1_555 yes
S(6) C(7) C(8) 112(2) . 1_555 1_555 yes
S(7) C(7) C(8) 126(1) . 1_555 1_555 yes
S(5) C(8) C(7) 118(1) . 1_555 1_555 yes
S(5) C(8) C(9) 118(3) . 1_555 1_555 yes
C(7) C(8) C(9) 122(3) . 1_555 1_555 yes
Se(1) C(9) Se(2) 115(1) . 1_555 1_555 yes
Se(1) C(9) C(8) 119(2) . 1_555 1_555 yes
Se(2) C(9) C(8) 125(3) . 1_555 1_555 yes
Se(1) C(10) C(11) 116(2) . 1_555 1_555 yes
Se(1) C(10) H(5) 121.8 . 1_555 1_555 no
C(11) C(10) H(5) 121.8 . 1_555 1_555 no
Se(2) C(11) C(10) 122(1) . 1_555 1_555 yes
Se(2) C(11) H(6) 118.9 . 1_555 1_555 no
C(10) C(11) H(6) 118.9 . 1_555 1_555 no
S(8) C(12) C(13) 115(2) . 1_555 1_555 yes
S(8) C(12) H(7) 108.0 . 1_555 1_555 no
S(8) C(12) H(8) 108.0 . 1_555 1_555 no
C(13) C(12) H(7) 108.0 . 1_555 1_555 no
C(13) C(12) H(8) 108.0 . 1_555 1_555 no
H(7) C(12) H(8) 109.5 . 1_555 1_555 no
S(9) C(13) C(12) 114(3) . 1_555 1_555 yes
S(9) C(13) H(9) 108.2 . 1_555 1_555 no
S(9) C(13) H(10) 108.2 . 1_555 1_555 no
C(12) C(13) H(9) 108.2 . 1_555 1_555 no
C(12) C(13) H(10) 108.2 . 1_555 1_555 no
H(9) C(13) H(10) 109.5 . 1_555 1_555 no
S(8) C(14) S(10) 115(2) . 1_555 1_555 yes
S(8) C(14) C(15) 125(1) . 1_555 1_555 yes
S(10) C(14) C(15) 118(2) . 1_555 1_555 yes
S(9) C(15) S(11) 114(2) . 1_555 1_555 yes
S(9) C(15) C(14) 131(2) . 1_555 1_555 yes
S(11) C(15) C(14) 114(1) . 1_555 1_555 yes
S(10) C(16) S(11) 114(1) . 1_555 1_555 yes
S(10) C(16) C(17) 123(2) . 1_555 1_555 yes
S(11) C(16) C(17) 121(3) . 1_555 1_555 yes
S(12) C(17) S(13) 115(1) . 1_555 1_555 yes
S(12) C(17) C(16) 122(3) . 1_555 1_555 yes
S(13) C(17) C(16) 122(2) . 1_555 1_555 yes
S(13) C(18) S(14) 118(2) . 1_555 1_555 yes
S(13) C(18) C(19) 113(2) . 1_555 1_555 yes
S(14) C(18) C(19) 127(1) . 1_555 1_555 yes
S(12) C(19) C(18) 115(1) . 1_555 1_555 yes
S(12) C(19) C(20) 119(3) . 1_555 1_555 yes
C(18) C(19) C(20) 124(3) . 1_555 1_555 yes
Se(3) C(20) Se(4) 115(1) . 1_555 1_555 yes
Se(3) C(20) C(19) 120(2) . 1_555 1_555 yes
Se(4) C(20) C(19) 124(3) . 1_555 1_555 yes
Se(3) C(21) C(22) 118(2) . 1_555 1_555 yes
Se(3) C(21) H(11) 120.8 . 1_555 1_555 no
C(22) C(21) H(11) 120.8 . 1_555 1_555 no
Se(4) C(22) C(21) 119(1) . 1_555 1_555 yes
Se(4) C(22) H(12) 120.4 . 1_555 1_555 no
C(21) C(22) H(12) 120.4 . 1_555 1_555 no

loop_
_geom_bond_atom_site_label_1
_geom_bond_atom_site_label_2
_geom_bond_distance
_geom_bond_site_symmetry_1
_geom_bond_site_symmetry_2
_geom_bond_publ_flag
Br(1) Ga(1) 2.34(2) . . yes
Br(2) Ga(1) 2.34(6) . . yes
Br(3) Ga(1) 2.34(6) . . yes
Br(4) Ga(1) 2.32(7) . . yes
Se(1) C(9) 1.89(6) . . yes
Se(1) C(10) 1.90(2) . . yes
Se(2) C(9) 1.87(4) . . yes
Se(2) C(11) 1.88(4) . . yes
Se(3) C(20) 1.88(6) . . yes
Se(3) C(21) 1.88(2) . . yes
Se(4) C(20) 1.87(4) . . yes
Se(4) C(22) 1.89(4) . . yes
S(1) C(1) 1.85(3) . . yes
S(1) C(1') 1.79(4) . . yes
S(1) C(3) 1.74(6) . . yes
S(2) C(2) 1.74(6) . . yes
S(2) C(2') 1.85(6) . . yes
S(2) C(4) 1.73(2) . . yes
S(3) C(3) 1.75(1) . . yes
S(3) C(5) 1.72(6) . . yes
S(4) C(4) 1.77(5) . . yes
S(4) C(5) 1.74(3) . . yes
S(5) C(6) 1.74(3) . . yes
S(5) C(8) 1.75(5) . . yes
S(6) C(6) 1.75(6) . . yes
S(6) C(7) 1.75(1) . . yes
S(7) C(7) 1.63(5) . . yes
S(8) C(12) 1.79(3) . . yes
S(8) C(14) 1.76(5) . . yes
S(9) C(13) 1.80(6) . . yes
S(9) C(15) 1.73(3) . . yes
S(10) C(14) 1.73(2) . . yes
S(10) C(16) 1.74(6) . . yes
S(11) C(15) 1.75(5) . . yes
S(11) C(16) 1.74(4) . . yes
S(12) C(17) 1.73(4) . . yes
S(12) C(19) 1.77(4) . . yes
S(13) C(17) 1.74(6) . . yes
S(13) C(18) 1.78(1) . . yes
S(14) C(18) 1.63(5) . . yes
C(1) C(1') 0.84(8) . . yes
C(1) C(2) 1.42(7) . . yes
C(1) C(2') 1.18(6) . . yes
C(1') C(2) 1.42(6) . . yes
C(1') C(2') 1.60(6) . . yes
C(2) C(2') 0.72(8) . . yes
C(3) C(4) 1.37(5) . . yes
C(5) C(6) 1.39(3) . . yes
C(7) C(8) 1.44(6) . . yes
C(8) C(9) 1.40(2) . . yes
C(10) C(11) 1.33(6) . . yes
C(10) H(5) 0.950 . . no
C(11) H(6) 0.950 . . no
C(12) C(13) 1.51(7) . . yes
C(12) H(7) 0.950 . . no
C(12) H(8) 0.950 . . no
C(13) H(9) 0.950 . . no
C(13) H(10) 0.950 . . no
C(14) C(15) 1.38(6) . . yes
C(16) C(17) 1.36(2) . . yes
C(18) C(19) 1.44(6) . . yes
C(19) C(20) 1.36(2) . . yes
C(21) C(22) 1.35(6) . . yes
C(21) H(11) 0.950 . . no
C(22) H(12) 0.950 . . no

loop_
_geom_contact_atom_site_label_1
_geom_contact_atom_site_label_2
_geom_contact_distance
_geom_contact_site_symmetry_1
_geom_contact_site_symmetry_2
_geom_contact_publ_flag
Br(1) Se(4) 3.33(4) . . ?
Se(3) S(14) 3.44(6) . 1_655 ?
S(1) S(11) 3.50(6) . 1_655 ?
S(1) S(4) 3.56(6) . 1_655 ?
S(4) C(22) 3.50(7) . 2_564 ?
S(6) S(13) 3.60(7) . . ?
S(7) S(12) 3.36(6) . 2_464 ?
S(14) C(7) 3.51(7) . . ?
C(2') C(13) 3.52(5) . 2_554 ?
C(5) C(17) 3.38(7) . . ?
C(5) C(21) 3.57(7) . 2_564 ?
C(6) C(20) 3.47(7) . 2_564 ?
C(7) C(18) 3.45(7) . 2_564 ?
C(9) C(17) 3.47(7) . 2_564 ?
C(10) C(14) 3.43(7) . 2_564 ?
C(10) C(15) 3.54(7) . 2_564 ?
C(10) C(22) 3.56(7) . . ?
C(11) C(15) 3.48(7) . 2_564 ?

loop_
_geom_torsion_atom_site_label_1
_geom_torsion_atom_site_label_2
_geom_torsion_atom_site_label_3
_geom_torsion_atom_site_label_4
_geom_torsion
_geom_torsion_site_symmetry_1
_geom_torsion_site_symmetry_2
_geom_torsion_site_symmetry_3
_geom_torsion_site_symmetry_4
_geom_torsion_publ_flag
Se(1) C(9) Se(2) C(11) -1(4) 1_555 1_555 1_555 1_555 yes
Se(1) C(9) C(8) S(5) -3(6) 1_555 1_555 1_555 1_555 yes
Se(1) C(9) C(8) C(7) 174(4) 1_555 1_555 1_555 1_555 yes
Se(1) C(10) C(11) Se(2) -1(6) 1_555 1_555 1_555 1_555 yes
Se(2) C(9) Se(1) C(10) 1(4) 1_555 1_555 1_555 1_555 yes
Se(2) C(9) C(8) S(5) -178(3) 1_555 1_555 1_555 1_555 yes
Se(2) C(9) C(8) C(7) 0(7) 1_555 1_555 1_555 1_555 yes
Se(3) C(20) Se(4) C(22) 0(4) 1_555 1_555 1_555 1_555 yes
Se(3) C(20) C(19) S(12) -1(6) 1_555 1_555 1_555 1_555 yes
Se(3) C(20) C(19) C(18) 178(4) 1_555 1_555 1_555 1_555 yes
Se(3) C(21) C(22) Se(4) 0(6) 1_555 1_555 1_555 1_555 yes
Se(4) C(20) Se(3) C(21) 0(4) 1_555 1_555 1_555 1_555 yes
Se(4) C(20) C(19) S(12) 177(3) 1_555 1_555 1_555 1_555 yes
Se(4) C(20) C(19) C(18) -1(8) 1_555 1_555 1_555 1_555 yes
S(1) C(1) C(1') C(2) 129(2) 1_555 1_555 1_555 1_555 yes
S(1) C(1) C(1') C(2') 128(3) 1_555 1_555 1_555 1_555 yes
S(1) C(1) C(2) S(2) 57(6) 1_555 1_555 1_555 1_555 yes
S(1) C(1) C(2) C(1') -57(4) 1_555 1_555 1_555 1_555 yes
S(1) C(1) C(2) C(2') 121(5) 1_555 1_555 1_555 1_555 yes
S(1) C(1) C(2') S(2) -12(10) 1_555 1_555 1_555 1_555 yes
S(1) C(1) C(2') C(1') -77(6) 1_555 1_555 1_555 1_555 yes
S(1) C(1) C(2') C(2) -78(7) 1_555 1_555 1_555 1_555 yes
S(1) C(1') C(1) C(2) -129(2) 1_555 1_555 1_555 1_555 yes
S(1) C(1') C(1) C(2') -128(3) 1_555 1_555 1_555 1_555 yes
S(1) C(1') C(2) S(2) -22(8) 1_555 1_555 1_555 1_555 yes
S(1) C(1') C(2) C(1) 66(4) 1_555 1_555 1_555 1_555 yes
S(1) C(1') C(2) C(2') 65(5) 1_555 1_555 1_555 1_555 yes
S(1) C(1') C(2') S(2) -74(4) 1_555 1_555 1_555 1_555 yes
S(1) C(1') C(2') C(1) 55(4) 1_555 1_555 1_555 1_555 yes
S(1) C(1') C(2') C(2) -125(4) 1_555 1_555 1_555 1_555 yes
S(1) C(3) S(3) C(5) 177(3) 1_555 1_555 1_555 1_555 yes
S(1) C(3) C(4) S(2) 0(8) 1_555 1_555 1_555 1_555 yes
S(1) C(3) C(4) S(4) 179(4) 1_555 1_555 1_555 1_555 yes
S(2) C(2) C(1) C(1') 115(4) 1_555 1_555 1_555 1_555 yes
S(2) C(2) C(1) C(2') -63(5) 1_555 1_555 1_555 1_555 yes
S(2) C(2) C(1') C(1) -88(6) 1_555 1_555 1_555 1_555 yes
S(2) C(2) C(1') C(2') -87(6) 1_555 1_555 1_555 1_555 yes
S(2) C(2) C(2') C(1) 129(2) 1_555 1_555 1_555 1_555 yes
S(2) C(2) C(2') C(1') 128(2) 1_555 1_555 1_555 1_555 yes
S(2) C(2') C(1) C(1') 65(6) 1_555 1_555 1_555 1_555 yes
S(2) C(2') C(1) C(2) 66(5) 1_555 1_555 1_555 1_555 yes
S(2) C(2') C(1') C(1) -129(4) 1_555 1_555 1_555 1_555 yes
S(2) C(2') C(1') C(2) 51(4) 1_555 1_555 1_555 1_555 yes
S(2) C(2') C(2) C(1) -129(2) 1_555 1_555 1_555 1_555 yes
S(2) C(2') C(2) C(1') -128(2) 1_555 1_555 1_555 1_555 yes
S(2) C(4) S(4) C(5) -179(3) 1_555 1_555 1_555 1_555 yes
S(2) C(4) C(3) S(3) -175(4) 1_555 1_555 1_555 1_555 yes
S(3) C(3) S(1) C(1) -177(3) 1_555 1_555 1_555 1_555 yes
S(3) C(3) S(1) C(1') 155(3) 1_555 1_555 1_555 1_555 yes
S(3) C(3) C(4) S(4) 3(6) 1_555 1_555 1_555 1_555 yes
S(3) C(5) S(4) C(4) -5(4) 1_555 1_555 1_555 1_555 yes
S(3) C(5) C(6) S(5) 1(7) 1_555 1_555 1_555 1_555 yes
S(3) C(5) C(6) S(6) -178(4) 1_555 1_555 1_555 1_555 yes
S(4) C(4) S(2) C(2) -165(3) 1_555 1_555 1_555 1_555 yes
S(4) C(4) S(2) C(2') 170(3) 1_555 1_555 1_555 1_555 yes
S(4) C(5) S(3) C(3) 6(4) 1_555 1_555 1_555 1_555 yes
S(4) C(5) C(6) S(5) -179(3) 1_555 1_555 1_555 1_555 yes
S(4) C(5) C(6) S(6) 0(7) 1_555 1_555 1_555 1_555 yes
S(5) C(6) S(6) C(7) 0(4) 1_555 1_555 1_555 1_555 yes
S(5) C(8) C(7) S(6) 5(6) 1_555 1_555 1_555 1_555 yes
S(5) C(8) C(7) S(7) -178(4) 1_555 1_555 1_555 1_555 yes
S(6) C(6) S(5) C(8) 2(4) 1_555 1_555 1_555 1_555 yes
S(6) C(7) C(8) C(9) -172(4) 1_555 1_555 1_555 1_555 yes
S(7) C(7) S(6) C(6) -179(4) 1_555 1_555 1_555 1_555 yes
S(7) C(7) C(8) C(9) 3(8) 1_555 1_555 1_555 1_555 yes
S(8) C(12) C(13) S(9) 69(4) 1_555 1_555 1_555 1_555 yes
S(8) C(14) S(10) C(16) -171(3) 1_555 1_555 1_555 1_555 yes
S(8) C(14) C(15) S(9) -3(8) 1_555 1_555 1_555 1_555 yes
S(8) C(14) C(15) S(11) 176(3) 1_555 1_555 1_555 1_555 yes
S(9) C(15) S(11) C(16) 175(3) 1_555 1_555 1_555 1_555 yes
S(9) C(15) C(14) S(10) 179(4) 1_555 1_555 1_555 1_555 yes
S(10) C(14) S(8) C(12) -163(3) 1_555 1_555 1_555 1_555 yes
S(10) C(14) C(15) S(11) 0(6) 1_555 1_555 1_555 1_555 yes
S(10) C(16) S(11) C(15) 8(4) 1_555 1_555 1_555 1_555 yes
S(10) C(16) C(17) S(12) 2(7) 1_555 1_555 1_555 1_555 yes
S(10) C(16) C(17) S(13) -178(4) 1_555 1_555 1_555 1_555 yes
S(11) C(15) S(9) C(13) -169(3) 1_555 1_555 1_555 1_555 yes
S(11) C(16) S(10) C(14) -8(4) 1_555 1_555 1_555 1_555 yes
S(11) C(16) C(17) S(12) 179(4) 1_555 1_555 1_555 1_555 yes
S(11) C(16) C(17) S(13) -2(7) 1_555 1_555 1_555 1_555 yes
S(12) C(17) S(13) C(18) -4(4) 1_555 1_555 1_555 1_555 yes
S(12) C(19) C(18) S(13) 4(5) 1_555 1_555 1_555 1_555 yes
S(12) C(19) C(18) S(14) -173(4) 1_555 1_555 1_555 1_555 yes
S(13) C(17) S(12) C(19) 6(4) 1_555 1_555 1_555 1_555 yes
S(13) C(18) C(19) C(20) -176(4) 1_555 1_555 1_555 1_555 yes
S(14) C(18) S(13) C(17) 178(3) 1_555 1_555 1_555 1_555 yes
S(14) C(18) C(19) C(20) 5(8) 1_555 1_555 1_555 1_555 yes
C(1) S(1) C(1') C(2) -62(5) 1_555 1_555 1_555 1_555 yes
C(1) S(1) C(1') C(2') -36(4) 1_555 1_555 1_555 1_555 yes
C(1) S(1) C(3) C(4) 6(6) 1_555 1_555 1_555 1_555 yes
C(1) C(1') S(1) C(3) 92(5) 1_555 1_555 1_555 1_555 yes
C(1) C(1') C(2) C(2') 0(4) 1_555 1_555 1_555 1_555 yes
C(1) C(1') C(2') C(2) 178(6) 1_555 1_555 1_555 1_555 yes
C(1) C(2) S(2) C(2') 48(4) 1_555 1_555 1_555 1_555 yes
C(1) C(2) S(2) C(4) -42(5) 1_555 1_555 1_555 1_555 yes
C(1) C(2) C(1') C(2') 0(4) 1_555 1_555 1_555 1_555 yes
C(1) C(2) C(2') C(1') 0(3) 1_555 1_555 1_555 1_555 yes
C(1) C(2') S(2) C(2) -77(6) 1_555 1_555 1_555 1_555 yes
C(1) C(2') S(2) C(4) 16(7) 1_555 1_555 1_555 1_555 yes
C(1) C(2') C(1') C(2) -178(6) 1_555 1_555 1_555 1_555 yes
C(1) C(2') C(2) C(1') 0(3) 1_555 1_555 1_555 1_555 yes
C(1') S(1) C(1) C(2) 58(5) 1_555 1_555 1_555 1_555 yes
C(1') S(1) C(1) C(2') 92(8) 1_555 1_555 1_555 1_555 yes
C(1') S(1) C(3) C(4) -20(6) 1_555 1_555 1_555 1_555 yes
C(1') C(1) S(1) C(3) -93(5) 1_555 1_555 1_555 1_555 yes
C(1') C(1) C(2) C(2') 179(5) 1_555 1_555 1_555 1_555 yes
C(1') C(1) C(2') C(2) 0(5) 1_555 1_555 1_555 1_555 yes
C(1') C(2) S(2) C(2') 89(6) 1_555 1_555 1_555 1_555 yes
C(1') C(2) S(2) C(4) -1(7) 1_555 1_555 1_555 1_555 yes
C(1') C(2) C(1) C(2') -179(5) 1_555 1_555 1_555 1_555 yes
C(1') C(2') S(2) C(2) -47(4) 1_555 1_555 1_555 1_555 yes
C(1') C(2') S(2) C(4) 46(4) 1_555 1_555 1_555 1_555 yes
C(1') C(2') C(1) C(2) 0(5) 1_555 1_555 1_555 1_555 yes
C(2) S(2) C(4) C(3) 12(6) 1_555 1_555 1_555 1_555 yes
C(2) C(1) S(1) C(3) -35(5) 1_555 1_555 1_555 1_555 yes
C(2) C(1) C(1') C(2') 0(2) 1_555 1_555 1_555 1_555 yes
C(2) C(1') S(1) C(3) 30(5) 1_555 1_555 1_555 1_555 yes
C(2) C(1') C(1) C(2') 0(2) 1_555 1_555 1_555 1_555 yes
C(2) C(2') S(2) C(4) 94(4) 1_555 1_555 1_555 1_555 yes
C(2') S(2) C(4) C(3) -10(6) 1_555 1_555 1_555 1_555 yes
C(2') C(1) S(1) C(3) 0(7) 1_555 1_555 1_555 1_555 yes
C(2') C(1') S(1) C(3) 55(4) 1_555 1_555 1_555 1_555 yes
C(2') C(2) S(2) C(4) -90(4) 1_555 1_555 1_555 1_555 yes
C(3) S(3) C(5) C(6) -174(4) 1_555 1_555 1_555 1_555 yes
C(3) C(4) S(4) C(5) 1(5) 1_555 1_555 1_555 1_555 yes
C(4) S(4) C(5) C(6) 175(4) 1_555 1_555 1_555 1_555 yes
C(4) C(3) S(3) C(5) -5(5) 1_555 1_555 1_555 1_555 yes
C(5) C(6) S(5) C(8) -177(4) 1_555 1_555 1_555 1_555 yes
C(5) C(6) S(6) C(7) -179(4) 1_555 1_555 1_555 1_555 yes
C(6) S(5) C(8) C(7) -4(5) 1_555 1_555 1_555 1_555 yes
C(6) S(5) C(8) C(9) 173(4) 1_555 1_555 1_555 1_555 yes
C(6) S(6) C(7) C(8) -2(5) 1_555 1_555 1_555 1_555 yes
C(8) C(9) Se(1) C(10) -174(4) 1_555 1_555 1_555 1_555 yes
C(8) C(9) Se(2) C(11) 173(4) 1_555 1_555 1_555 1_555 yes
C(9) Se(1) C(10) C(11) 0(5) 1_555 1_555 1_555 1_555 yes
C(9) Se(2) C(11) C(10) 1(5) 1_555 1_555 1_555 1_555 yes
C(12) S(8) C(14) C(15) 19(5) 1_555 1_555 1_555 1_555 yes
C(12) C(13) S(9) C(15) -41(3) 1_555 1_555 1_555 1_555 yes
C(13) S(9) C(15) C(14) 10(6) 1_555 1_555 1_555 1_555 yes
C(13) C(12) S(8) C(14) -52(4) 1_555 1_555 1_555 1_555 yes
C(14) S(10) C(16) C(17) 167(4) 1_555 1_555 1_555 1_555 yes
C(14) C(15) S(11) C(16) -5(5) 1_555 1_555 1_555 1_555 yes
C(15) S(11) C(16) C(17) -167(4) 1_555 1_555 1_555 1_555 yes
C(15) C(14) S(10) C(16) 5(5) 1_555 1_555 1_555 1_555 yes
C(16) C(17) S(12) C(19) -174(4) 1_555 1_555 1_555 1_555 yes
C(16) C(17) S(13) C(18) 176(4) 1_555 1_555 1_555 1_555 yes
C(17) S(12) C(19) C(18) -6(5) 1_555 1_555 1_555 1_555 yes
C(17) S(12) C(19) C(20) 174(4) 1_555 1_555 1_555 1_555 yes
C(17) S(13) C(18) C(19) 0(5) 1_555 1_555 1_555 1_555 yes
C(19) C(20) Se(3) C(21) -179(4) 1_555 1_555 1_555 1_555 yes
C(19) C(20) Se(4) C(22) 179(4) 1_555 1_555 1_555 1_555 yes
C(20) Se(3) C(21) C(22) 0(5) 1_555 1_555 1_555 1_555 yes
C(20) Se(4) C(22) C(21) 0(5) 1_555 1_555 1_555 1_555 yes
